data_1512048
loop_
_publ_author_name
'Wang, Shaoyin'
'Chai, Zhuo'
'Zhou, Shuangliu'
'Wang, Shaowu'
'Zhu, Xiancui'
'Wei, Yun'

_publ_section_title
;
 A Novel Lewis Acid Catalyzed [3 + 3]-Annulation Strategy for the
 Syntheses of Tetrahydro-\b-Carbolines and Tetrahydroisoquinolines.
;
_journal_issue 11
_journal_name_full 'Organic letters'
_journal_page_first 2628
_journal_page_last 2631
_journal_paper_doi 10.1021/ol4008525
_journal_volume 15
_journal_year 2013
_chemical_formula_sum 'C28 H24 Cl N O2 S'
_chemical_formula_weight 473.99
_chemical_name_systematic
;

 ?

;
_space_group_IT_number 2
_symmetry_cell_setting triclinic
_symmetry_space_group_name_Hall '-P 1'
_symmetry_space_group_name_H-M 'P -1'
_atom_sites_solution_hydrogens geom
_atom_sites_solution_primary direct
_atom_sites_solution_secondary difmap
_audit_creation_method SHELXL-97
_cell_angle_alpha 67.4930(10)
_cell_angle_beta 75.2270(10)
_cell_angle_gamma 75.3260(10)
_cell_formula_units_Z 2
_cell_length_a 10.1751(9)
_cell_length_b 10.5681(9)
_cell_length_c 12.5199(11)
_cell_measurement_reflns_used 4496
_cell_measurement_temperature 293(2)
_cell_measurement_theta_max 0.00
_cell_measurement_theta_min 0.00
_cell_volume 1184.22(18)
_computing_cell_refinement 'Bruker SMART'
_computing_data_collection 'Bruker SMART'
_computing_data_reduction 'Bruker SAINT'
_computing_molecular_graphics 'Bruker SHELXTL'
_computing_publication_material 'Bruker SHELXTL'
_computing_structure_refinement 'SHELXL-97 (Sheldrick, 1997)'
_computing_structure_solution 'SHELXS-97 (Sheldrick, 1990)'
_diffrn_ambient_temperature 293(2)
_diffrn_measured_fraction_theta_full 0.973
_diffrn_measured_fraction_theta_max 0.973
_diffrn_measurement_device_type 'CCD area detector'
_diffrn_measurement_method 'phi and omega scans'
_diffrn_radiation_monochromator graphite
_diffrn_radiation_source 'fine-focus sealed tube'
_diffrn_radiation_type MoK\a
_diffrn_radiation_wavelength 0.71073
_diffrn_reflns_av_R_equivalents 0.0223
_diffrn_reflns_av_sigmaI/netI 0.0327
_diffrn_reflns_limit_h_max 13
_diffrn_reflns_limit_h_min -12
_diffrn_reflns_limit_k_max 13
_diffrn_reflns_limit_k_min -13
_diffrn_reflns_limit_l_max 16
_diffrn_reflns_limit_l_min -16
_diffrn_reflns_number 10388
_diffrn_reflns_theta_full 27.65
_diffrn_reflns_theta_max 27.65
_diffrn_reflns_theta_min 1.79
_exptl_absorpt_coefficient_mu 0.276
_exptl_absorpt_correction_T_max 0.9677
_exptl_absorpt_correction_T_min 0.9598
_exptl_absorpt_correction_type multi-scan
_exptl_crystal_colour colorless
_exptl_crystal_density_diffrn 1.329
_exptl_crystal_density_method 'not measured'
_exptl_crystal_description block
_exptl_crystal_F_000 496
_exptl_crystal_size_max 0.15
_exptl_crystal_size_mid 0.14
_exptl_crystal_size_min 0.12
_refine_diff_density_max 0.241
_refine_diff_density_min -0.326
_refine_diff_density_rms 0.039
_refine_ls_extinction_method none
_refine_ls_goodness_of_fit_ref 1.009
_refine_ls_hydrogen_treatment constr
_refine_ls_matrix_type full
_refine_ls_number_parameters 299
_refine_ls_number_reflns 5378
_refine_ls_number_restraints 0
_refine_ls_restrained_S_all 1.009
_refine_ls_R_factor_all 0.0636
_refine_ls_R_factor_gt 0.0445
_refine_ls_shift/su_max 0.004
_refine_ls_shift/su_mean 0.000
_refine_ls_structure_factor_coef Fsqd
_refine_ls_weighting_details 'calc w=1/[\s^2^(Fo^2^)+(0.0443P)^2^+0.3975P] where P=(Fo^2^+2Fc^2^)/3'
_refine_ls_weighting_scheme calc
_refine_ls_wR_factor_gt 0.1065
_refine_ls_wR_factor_ref 0.1177
_reflns_number_gt 3923
_reflns_number_total 5378
_reflns_threshold_expression >2sigma(I)
_cod_data_source_file ol4008525_si_002.cif
_cod_data_source_block 5p
_cod_depositor_comments
;
The following automatic conversions were performed:

'_symmetry_cell_setting' value 'Triclinic' changed to 'triclinic'
according to /home/saulius/struct/CIF-dictionaries/cif_core.dic
dictionary named 'cif_core.dic' version 2.3.1 from 2005-06-27.

Automatic conversion script
Id: cif_fix_values 1891 2012-01-12 08:04:46Z andrius 
;
_cod_original_sg_symbol_H-M P-1
_cod_database_code 1512048

loop_
_symmetry_equiv_pos_as_xyz
'x, y, z'
'-x, -y, -z'

loop_
_atom_site_label
_atom_site_type_symbol
_atom_site_fract_x
_atom_site_fract_y
_atom_site_fract_z
_atom_site_U_iso_or_equiv
_atom_site_adp_type
_atom_site_occupancy
_atom_site_symmetry_multiplicity
_atom_site_calc_flag
_atom_site_refinement_flags
C1 C 0.53678(18) 0.49887(19) 0.13450(14) 0.0455(4) Uani 1 1 d .
H1A H 0.5226 0.4192 0.1210 0.055 Uiso 1 1 calc R
H1B H 0.4631 0.5756 0.1083 0.055 Uiso 1 1 calc R
C2 C 0.53152(18) 0.46378(19) 0.26516(15) 0.0456(4) Uani 1 1 d .
H2 H 0.5366 0.5492 0.2762 0.055 Uiso 1 1 calc R
C3 C 0.65783(18) 0.35798(19) 0.30372(14) 0.0444(4) Uani 1 1 d .
C4 C 0.6576(2) 0.2770(2) 0.42163(16) 0.0537(5) Uani 1 1 d .
H4 H 0.5779 0.2862 0.4764 0.064 Uiso 1 1 calc R
C5 C 0.7723(2) 0.1839(3) 0.45893(17) 0.0651(6) Uani 1 1 d .
H5 H 0.7699 0.1314 0.5381 0.078 Uiso 1 1 calc R
C6 C 0.8909(2) 0.1687(3) 0.37837(19) 0.0686(6) Uani 1 1 d .
H6 H 0.9686 0.1053 0.4028 0.082 Uiso 1 1 calc R
C7 C 0.8935(2) 0.2479(2) 0.26191(18) 0.0601(5) Uani 1 1 d .
H7 H 0.9739 0.2379 0.2080 0.072 Uiso 1 1 calc R
C8 C 0.77868(18) 0.34268(19) 0.22280(15) 0.0452(4) Uani 1 1 d .
C9 C 0.79087(18) 0.42699(18) 0.09251(15) 0.0452(4) Uani 1 1 d .
H9 H 0.8708 0.4732 0.0704 0.054 Uiso 1 1 calc R
C10 C 0.39612(19) 0.4199(2) 0.33717(15) 0.0507(4) Uani 1 1 d .
C11 C 0.3232(2) 0.4781(3) 0.42213(18) 0.0717(6) Uani 1 1 d .
H11 H 0.3577 0.5441 0.4342 0.086 Uiso 1 1 calc R
C12 C 0.2000(3) 0.4388(4) 0.4888(2) 0.0982(10) Uani 1 1 d .
H12 H 0.1534 0.4767 0.5468 0.118 Uiso 1 1 calc R
C13 C 0.1463(3) 0.3452(4) 0.4704(3) 0.1053(12) Uani 1 1 d .
H13 H 0.0626 0.3203 0.5147 0.126 Uiso 1 1 calc R
C14 C 0.2165(3) 0.2875(3) 0.3857(2) 0.0871(8) Uani 1 1 d .
H14 H 0.1798 0.2236 0.3727 0.105 Uiso 1 1 calc R
C15 C 0.3415(2) 0.3243(2) 0.31973(18) 0.0609(5) Uani 1 1 d .
H15 H 0.3888 0.2841 0.2633 0.073 Uiso 1 1 calc R
C16 C 0.81479(17) 0.34077(19) 0.01283(15) 0.0449(4) Uani 1 1 d .
C17 C 0.8562(2) 0.4032(2) -0.10670(16) 0.0544(5) Uani 1 1 d .
H17 H 0.8708 0.4947 -0.1357 0.065 Uiso 1 1 calc R
C18 C 0.8763(2) 0.3323(2) -0.18374(17) 0.0602(5) Uani 1 1 d .
H18 H 0.9035 0.3758 -0.2639 0.072 Uiso 1 1 calc R
C19 C 0.8559(2) 0.1980(2) -0.14086(18) 0.0591(5) Uani 1 1 d .
C20 C 0.8147(3) 0.1337(3) -0.0241(2) 0.0770(7) Uani 1 1 d .
H20 H 0.8004 0.0422 0.0042 0.092 Uiso 1 1 calc R
C21 C 0.7942(3) 0.2058(2) 0.05249(18) 0.0690(6) Uani 1 1 d .
H21 H 0.7660 0.1618 0.1324 0.083 Uiso 1 1 calc R
C22 C 0.6549(2) 0.77930(18) 0.10339(15) 0.0466(4) Uani 1 1 d .
C23 C 0.7635(2) 0.7679(2) 0.15506(19) 0.0614(5) Uani 1 1 d .
H23 H 0.8501 0.7199 0.1334 0.074 Uiso 1 1 calc R
C24 C 0.7425(2) 0.8285(2) 0.23926(19) 0.0678(6) Uani 1 1 d .
H24 H 0.8158 0.8208 0.2743 0.081 Uiso 1 1 calc R
C25 C 0.6151(2) 0.9002(2) 0.27269(17) 0.0592(5) Uani 1 1 d .
C26 C 0.5082(2) 0.9100(2) 0.21985(19) 0.0634(5) Uani 1 1 d .
H26 H 0.4215 0.9579 0.2415 0.076 Uiso 1 1 calc R
C27 C 0.5270(2) 0.8503(2) 0.13540(18) 0.0592(5) Uani 1 1 d .
H27 H 0.4536 0.8581 0.1004 0.071 Uiso 1 1 calc R
C28 C 0.5949(3) 0.9682(3) 0.3637(2) 0.0863(8) Uani 1 1 d .
H28A H 0.6056 0.8977 0.4386 0.129 Uiso 1 1 calc R
H28B H 0.5040 1.0229 0.3692 0.129 Uiso 1 1 calc R
H28C H 0.6624 1.0271 0.3411 0.129 Uiso 1 1 calc R
Cl1 Cl 0.88403(8) 0.10644(8) -0.23707(6) 0.0955(2) Uani 1 1 d .
N1 N 0.66934(15) 0.53676(15) 0.06686(12) 0.0475(4) Uani 1 1 d .
O1 O 0.81996(17) 0.70243(15) -0.06414(13) 0.0749(5) Uani 1 1 d .
O2 O 0.56874(18) 0.76140(15) -0.06502(12) 0.0710(4) Uani 1 1 d .
S1 S 0.68116(6) 0.69948(5) -0.00223(4) 0.05421(15) Uani 1 1 d .

loop_
_atom_site_aniso_label
_atom_site_aniso_U_11
_atom_site_aniso_U_22
_atom_site_aniso_U_33
_atom_site_aniso_U_23
_atom_site_aniso_U_13
_atom_site_aniso_U_12
C1 0.0463(10) 0.0441(9) 0.0439(9) -0.0144(7) -0.0031(7) -0.0100(8)
C2 0.0476(10) 0.0484(10) 0.0444(9) -0.0234(8) 0.0010(7) -0.0120(8)
C3 0.0453(10) 0.0543(10) 0.0417(9) -0.0234(8) -0.0030(7) -0.0162(8)
C4 0.0526(11) 0.0725(13) 0.0415(9) -0.0242(9) -0.0039(8) -0.0172(10)
C5 0.0648(13) 0.0869(16) 0.0438(10) -0.0148(10) -0.0147(9) -0.0201(12)
C6 0.0543(12) 0.0849(16) 0.0605(12) -0.0161(11) -0.0170(10) -0.0086(11)
C7 0.0451(11) 0.0748(14) 0.0564(11) -0.0214(10) -0.0030(9) -0.0106(10)
C8 0.0443(10) 0.0532(10) 0.0437(9) -0.0216(8) -0.0040(7) -0.0138(8)
C9 0.0429(9) 0.0488(10) 0.0442(9) -0.0186(8) 0.0015(7) -0.0136(8)
C10 0.0425(10) 0.0584(11) 0.0418(9) -0.0139(8) -0.0011(7) -0.0042(8)
C11 0.0659(14) 0.0835(16) 0.0535(12) -0.0281(11) 0.0037(10) 0.0009(12)
C12 0.0652(17) 0.125(3) 0.0610(15) -0.0188(16) 0.0140(12) 0.0130(17)
C13 0.0484(14) 0.131(3) 0.0787(18) 0.0112(18) 0.0085(13) -0.0103(16)
C14 0.0612(15) 0.0945(19) 0.0857(17) 0.0032(15) -0.0138(13) -0.0320(14)
C15 0.0523(12) 0.0650(13) 0.0579(11) -0.0109(10) -0.0064(9) -0.0168(10)
C16 0.0410(9) 0.0487(10) 0.0439(9) -0.0194(8) -0.0022(7) -0.0058(7)
C17 0.0622(12) 0.0479(11) 0.0454(10) -0.0162(8) -0.0061(8) 0.0004(9)
C18 0.0648(13) 0.0661(13) 0.0430(10) -0.0219(9) -0.0081(9) 0.0036(10)
C19 0.0573(12) 0.0712(14) 0.0585(11) -0.0381(11) -0.0101(9) -0.0025(10)
C20 0.109(2) 0.0631(14) 0.0671(14) -0.0304(11) -0.0005(13) -0.0321(13)
C21 0.0976(17) 0.0643(13) 0.0482(11) -0.0224(10) 0.0076(11) -0.0351(12)
C22 0.0583(11) 0.0375(9) 0.0431(9) -0.0133(7) -0.0031(8) -0.0133(8)
C23 0.0580(12) 0.0613(13) 0.0677(13) -0.0299(10) -0.0095(10) -0.0043(10)
C24 0.0763(15) 0.0728(15) 0.0644(13) -0.0283(11) -0.0197(11) -0.0150(12)
C25 0.0873(16) 0.0445(11) 0.0464(10) -0.0164(8) -0.0050(10) -0.0177(10)
C26 0.0680(14) 0.0544(12) 0.0631(12) -0.0265(10) -0.0035(10) -0.0006(10)
C27 0.0602(12) 0.0580(12) 0.0608(12) -0.0241(10) -0.0129(10) -0.0045(9)
C28 0.131(2) 0.0738(16) 0.0648(14) -0.0383(13) -0.0075(14) -0.0233(15)
Cl1 0.1107(6) 0.1128(6) 0.0910(5) -0.0720(4) -0.0097(4) -0.0167(4)
N1 0.0513(9) 0.0406(8) 0.0476(8) -0.0166(6) 0.0044(7) -0.0135(7)
O1 0.0924(11) 0.0628(9) 0.0646(9) -0.0284(7) 0.0312(8) -0.0397(8)
O2 0.1140(13) 0.0497(8) 0.0513(8) -0.0114(6) -0.0290(8) -0.0124(8)
S1 0.0765(4) 0.0437(3) 0.0410(2) -0.01519(19) 0.0027(2) -0.0200(2)

loop_
_atom_type_symbol
_atom_type_description
_atom_type_scat_dispersion_real
_atom_type_scat_dispersion_imag
_atom_type_scat_source
C C 0.0033 0.0016 'International Tables Vol C Tables 4.2.6.8 and 6.1.1.4'
H H 0.0000 0.0000 'International Tables Vol C Tables 4.2.6.8 and 6.1.1.4'
N N 0.0061 0.0033 'International Tables Vol C Tables 4.2.6.8 and 6.1.1.4'
O O 0.0106 0.0060 'International Tables Vol C Tables 4.2.6.8 and 6.1.1.4'
S S 0.1246 0.1234 'International Tables Vol C Tables 4.2.6.8 and 6.1.1.4'
Cl Cl 0.1484 0.1585 'International Tables Vol C Tables 4.2.6.8 and 6.1.1.4'

loop_
_geom_angle_atom_site_label_1
_geom_angle_atom_site_label_2
_geom_angle_atom_site_label_3
_geom_angle
N1 C1 C2 110.92(14)
N1 C1 H1A 109.5
C2 C1 H1A 109.5
N1 C1 H1B 109.5
C2 C1 H1B 109.5
H1A C1 H1B 108.0
C10 C2 C3 113.64(15)
C10 C2 C1 111.65(15)
C3 C2 C1 109.99(14)
C10 C2 H2 107.1
C3 C2 H2 107.1
C1 C2 H2 107.1
C4 C3 C8 118.27(17)
C4 C3 C2 120.69(15)
C8 C3 C2 121.00(15)
C5 C4 C3 121.62(18)
C5 C4 H4 119.2
C3 C4 H4 119.2
C4 C5 C6 119.76(19)
C4 C5 H5 120.1
C6 C5 H5 120.1
C7 C6 C5 119.5(2)
C7 C6 H6 120.2
C5 C6 H6 120.2
C6 C7 C8 121.47(19)
C6 C7 H7 119.3
C8 C7 H7 119.3
C7 C8 C3 119.36(17)
C7 C8 C9 118.01(16)
C3 C8 C9 122.62(16)
N1 C9 C8 111.82(13)
N1 C9 C16 108.54(14)
C8 C9 C16 114.57(14)
N1 C9 H9 107.2
C8 C9 H9 107.2
C16 C9 H9 107.2
C15 C10 C11 118.5(2)
C15 C10 C2 121.66(17)
C11 C10 C2 119.87(19)
C12 C11 C10 120.6(3)
C12 C11 H11 119.7
C10 C11 H11 119.7
C13 C12 C11 120.6(3)
C13 C12 H12 119.7
C11 C12 H12 119.7
C12 C13 C14 119.6(3)
C12 C13 H13 120.2
C14 C13 H13 120.2
C13 C14 C15 120.2(3)
C13 C14 H14 119.9
C15 C14 H14 119.9
C10 C15 C14 120.5(2)
C10 C15 H15 119.8
C14 C15 H15 119.8
C21 C16 C17 117.76(17)
C21 C16 C9 123.84(16)
C17 C16 C9 118.39(16)
C18 C17 C16 121.30(19)
C18 C17 H17 119.4
C16 C17 H17 119.4
C19 C18 C17 119.21(18)
C19 C18 H18 120.4
C17 C18 H18 120.4
C20 C19 C18 121.05(19)
C20 C19 Cl1 119.35(18)
C18 C19 Cl1 119.60(16)
C19 C20 C21 119.3(2)
C19 C20 H20 120.3
C21 C20 H20 120.3
C16 C21 C20 121.35(19)
C16 C21 H21 119.3
C20 C21 H21 119.3
C27 C22 C23 120.32(18)
C27 C22 S1 120.48(15)
C23 C22 S1 119.19(15)
C22 C23 C24 119.2(2)
C22 C23 H23 120.4
C24 C23 H23 120.4
C25 C24 C23 121.4(2)
C25 C24 H24 119.3
C23 C24 H24 119.3
C26 C25 C24 118.23(19)
C26 C25 C28 121.2(2)
C24 C25 C28 120.5(2)
C25 C26 C27 121.3(2)
C25 C26 H26 119.3
C27 C26 H26 119.3
C22 C27 C26 119.5(2)
C22 C27 H27 120.3
C26 C27 H27 120.3
C25 C28 H28A 109.5
C25 C28 H28B 109.5
H28A C28 H28B 109.5
C25 C28 H28C 109.5
H28A C28 H28C 109.5
H28B C28 H28C 109.5
C1 N1 C9 115.63(13)
C1 N1 S1 119.61(12)
C9 N1 S1 122.62(12)
O2 S1 O1 120.03(10)
O2 S1 N1 107.15(9)
O1 S1 N1 106.39(8)
O2 S1 C22 106.79(9)
O1 S1 C22 108.14(9)
N1 S1 C22 107.85(8)

loop_
_geom_bond_atom_site_label_1
_geom_bond_atom_site_label_2
_geom_bond_distance
C1 N1 1.459(2)
C1 C2 1.522(2)
C1 H1A 0.9700
C1 H1B 0.9700
C2 C10 1.515(2)
C2 C3 1.520(3)
C2 H2 0.9800
C3 C4 1.394(2)
C3 C8 1.398(2)
C4 C5 1.376(3)
C4 H4 0.9300
C5 C6 1.380(3)
C5 H5 0.9300
C6 C7 1.373(3)
C6 H6 0.9300
C7 C8 1.390(3)
C7 H7 0.9300
C8 C9 1.520(2)
C9 N1 1.473(2)
C9 C16 1.531(2)
C9 H9 0.9800
C10 C15 1.376(3)
C10 C11 1.388(3)
C11 C12 1.380(4)
C11 H11 0.9300
C12 C13 1.357(5)
C12 H12 0.9300
C13 C14 1.376(4)
C13 H13 0.9300
C14 C15 1.386(3)
C14 H14 0.9300
C15 H15 0.9300
C16 C21 1.371(3)
C16 C17 1.384(2)
C17 C18 1.382(3)
C17 H17 0.9300
C18 C19 1.362(3)
C18 H18 0.9300
C19 C20 1.359(3)
C19 Cl1 1.745(2)
C20 C21 1.386(3)
C20 H20 0.9300
C21 H21 0.9300
C22 C27 1.374(3)
C22 C23 1.376(3)
C22 S1 1.7582(18)
C23 C24 1.378(3)
C23 H23 0.9300
C24 C25 1.378(3)
C24 H24 0.9300
C25 C26 1.374(3)
C25 C28 1.513(3)
C26 C27 1.378(3)
C26 H26 0.9300
C27 H27 0.9300
C28 H28A 0.9600
C28 H28B 0.9600
C28 H28C 0.9600
N1 S1 1.6227(15)
O1 S1 1.4289(15)
O2 S1 1.4284(16)
